data_2211185
loop_
_publ_author_name
'Harrison, William T. A.'
'Bindya, S.'
'Yathirajan, H. S.'
'Sarojini, B. K.'
'Narayana, B.'

_publ_section_title
;
 (2<i>E</i>)-3-(1,3-Benzodioxol-5-yl)-1-(4-bromophenyl)prop-2-en-1-one
;
_journal_coeditor_code SF2007
_journal_issue 11
_journal_name_full 'Acta Crystallographica Section E'
_journal_page_first o5293
_journal_page_last o5295
_journal_paper_doi 10.1107/S1600536806041547
_journal_volume 62
_journal_year 2006
_chemical_formula_iupac 'C16 H11 Br O3'
_chemical_formula_moiety 'C16 H11 Br O3'
_chemical_formula_sum 'C16 H11 Br O3'
_chemical_formula_weight 331.16
_chemical_name_systematic
;
(2E)-3-(1,3-Benzodioxol-5-yl)-1-(4-bromophenyl)prop-2-en-1-one
;
_space_group_IT_number 14
_symmetry_cell_setting monoclinic
_symmetry_space_group_name_Hall '-P 2yn'
_symmetry_space_group_name_H-M 'P 1 21/n 1'
_atom_sites_solution_hydrogens geom
_atom_sites_solution_primary direct
_atom_sites_solution_secondary none
_audit_creation_method SHELXL97
_cell_angle_alpha 90.00
_cell_angle_beta 90.299(4)
_cell_angle_gamma 90.00
_cell_formula_units_Z 4
_cell_length_a 3.9221(2)
_cell_length_b 10.9795(8)
_cell_length_c 29.840(2)
_cell_measurement_reflns_used 2533
_cell_measurement_temperature 120(2)
_cell_measurement_theta_max 27.48
_cell_measurement_theta_min 2.91
_cell_volume 1284.97(14)
_computing_cell_refinement 'SCALEPACK (Otwinowski & Minor, 1997)'
_computing_data_collection 'COLLECT (Nonius, 1998)'
_computing_data_reduction
;
SCALEPACK and DENZO (Otwinowski & Minor, 1997) and SORTAV
(Blessing, 1995)
;
_computing_molecular_graphics 'ORTEP-3 (Farrugia, 1997)'
_computing_publication_material SHELXL97
_computing_structure_refinement 'SHELXL97 (Sheldrick, 1997)'
_computing_structure_solution 'SHELXS97 (Sheldrick, 1997)'
_diffrn_ambient_temperature 120(2)
_diffrn_measured_fraction_theta_full 0.980
_diffrn_measured_fraction_theta_max 0.980
_diffrn_measurement_device_type 'Nonius KappaCCD area-detector'
_diffrn_measurement_method '\w and \f'
_diffrn_radiation_monochromator graphite
_diffrn_radiation_source 'fine-focus sealed tube'
_diffrn_radiation_type MoK\a
_diffrn_radiation_wavelength 0.71073
_diffrn_reflns_av_R_equivalents 0.0573
_diffrn_reflns_av_sigmaI/netI 0.0626
_diffrn_reflns_limit_h_max 5
_diffrn_reflns_limit_h_min -5
_diffrn_reflns_limit_k_max 14
_diffrn_reflns_limit_k_min -13
_diffrn_reflns_limit_l_max 38
_diffrn_reflns_limit_l_min -38
_diffrn_reflns_number 10550
_diffrn_reflns_theta_full 27.53
_diffrn_reflns_theta_max 27.53
_diffrn_reflns_theta_min 3.30
_diffrn_standards_decay_% 0
_exptl_absorpt_coefficient_mu 3.203
_exptl_absorpt_correction_T_max 0.910
_exptl_absorpt_correction_T_min 0.282
_exptl_absorpt_correction_type multi-scan
_exptl_absorpt_process_details '(SADABS; Bruker, 2003)'
_exptl_crystal_colour colourless
_exptl_crystal_density_diffrn 1.712
_exptl_crystal_density_method 'not measured'
_exptl_crystal_description lath
_exptl_crystal_F_000 664
_exptl_crystal_size_max 0.53
_exptl_crystal_size_mid 0.10
_exptl_crystal_size_min 0.03
_refine_diff_density_max 0.584
_refine_diff_density_min -0.512
_refine_ls_extinction_method none
_refine_ls_goodness_of_fit_ref 1.048
_refine_ls_hydrogen_treatment constr
_refine_ls_matrix_type full
_refine_ls_number_parameters 181
_refine_ls_number_reflns 2886
_refine_ls_number_restraints 0
_refine_ls_restrained_S_all 1.048
_refine_ls_R_factor_all 0.0740
_refine_ls_R_factor_gt 0.0491
_refine_ls_shift/su_max 0.000
_refine_ls_shift/su_mean 0.000
_refine_ls_structure_factor_coef Fsqd
_refine_ls_weighting_details 'calc w = 1/[\s^2^(Fo^2^)+(0.0205P)^2^+3.9272P] where P=(Fo^2^+2Fc^2^)/3'
_refine_ls_weighting_scheme calc
_refine_ls_wR_factor_gt 0.0930
_refine_ls_wR_factor_ref 0.1038
_reflns_number_gt 2176
_reflns_number_total 2886
_reflns_threshold_expression I>2\s(I)
_cod_data_source_file sf2007.cif
_cod_data_source_block I
_cod_original_sg_symbol_H-M 'P 21/n'
_cod_database_code 2211185
_cod_database_fobs_code 2211185

loop_
_symmetry_equiv_pos_as_xyz
'x, y, z'
'-x+1/2, y+1/2, -z+1/2'
'-x, -y, -z'
'x-1/2, -y-1/2, z-1/2'

loop_
_atom_site_type_symbol
_atom_site_label
_atom_site_fract_x
_atom_site_fract_y
_atom_site_fract_z
_atom_site_U_iso_or_equiv
_atom_site_adp_type
_atom_site_calc_flag
_atom_site_refinement_flags
_atom_site_occupancy
C C1 0.3310(10) 0.4388(4) 0.17536(13) 0.0216(9) Uani d . 1
H H1 0.3885 0.3549 0.1768 0.026 Uiso calc R 1
C C2 0.1758(10) 0.4840(4) 0.13692(14) 0.0231(9) Uani d . 1
H H2 0.1314 0.4324 0.1120 0.028 Uiso calc R 1
C C3 0.0878(9) 0.6051(4) 0.13562(13) 0.0189(8) Uani d . 1
C C4 0.1491(10) 0.6820(4) 0.17167(13) 0.0218(8) Uani d . 1
H H4 0.0829 0.7652 0.1704 0.026 Uiso calc R 1
C C5 0.3091(10) 0.6355(4) 0.20971(14) 0.0214(9) Uani d . 1
H H5 0.3539 0.6874 0.2345 0.026 Uiso calc R 1
C C6 0.4041(9) 0.5132(4) 0.21166(13) 0.0180(8) Uani d . 1
C C7 0.5891(9) 0.4595(4) 0.25081(13) 0.0187(8) Uani d . 1
C C8 0.6549(10) 0.5346(4) 0.29119(14) 0.0229(9) Uani d . 1
H H8 0.5765 0.6164 0.2922 0.027 Uiso calc R 1
C C9 0.8237(10) 0.4878(4) 0.32608(13) 0.0203(8) Uani d . 1
H H9 0.9017 0.4064 0.3227 0.024 Uiso calc R 1
C C10 0.9034(9) 0.5462(4) 0.36885(13) 0.0191(8) Uani d . 1
C C11 0.8019(10) 0.6677(4) 0.37820(13) 0.0217(8) Uani d . 1
H H11 0.6803 0.7153 0.3569 0.026 Uiso calc R 1
C C12 0.8879(9) 0.7128(4) 0.41944(14) 0.0203(9) Uani d . 1
C C13 1.0677(10) 0.6453(4) 0.45084(13) 0.0225(9) Uani d . 1
C C14 1.1662(10) 0.5281(4) 0.44332(14) 0.0235(9) Uani d . 1
H H14 1.2852 0.4818 0.4653 0.028 Uiso calc R 1
C C15 1.0814(10) 0.4799(4) 0.40119(14) 0.0223(9) Uani d . 1
H H15 1.1480 0.3988 0.3944 0.027 Uiso calc R 1
C C16 0.9960(11) 0.8330(4) 0.47829(14) 0.0286(10) Uani d . 1
H H16A 1.1925 0.8887 0.4746 0.034 Uiso calc R 1
H H16B 0.8494 0.8652 0.5025 0.034 Uiso calc R 1
O O1 0.6843(7) 0.3529(2) 0.24915(10) 0.0263(7) Uani d . 1
O O2 0.8060(7) 0.8252(3) 0.43716(9) 0.0277(7) Uani d . 1
O O3 1.1131(8) 0.7136(3) 0.48956(10) 0.0299(7) Uani d . 1
Br Br1 -0.11012(10) 0.67243(4) 0.082945(13) 0.02512(14) Uani d . 1

loop_
_atom_site_aniso_label
_atom_site_aniso_U_11
_atom_site_aniso_U_22
_atom_site_aniso_U_33
_atom_site_aniso_U_12
_atom_site_aniso_U_13
_atom_site_aniso_U_23
C1 0.027(2) 0.019(2) 0.019(2) -0.0030(17) 0.0002(17) -0.0016(17)
C2 0.025(2) 0.027(2) 0.017(2) -0.0008(18) 0.0016(16) -0.0072(18)
C3 0.0149(19) 0.025(2) 0.016(2) -0.0008(16) -0.0003(15) 0.0037(16)
C4 0.023(2) 0.024(2) 0.019(2) 0.0008(18) 0.0000(15) 0.0007(18)
C5 0.025(2) 0.022(2) 0.017(2) 0.0006(17) -0.0046(16) -0.0021(16)
C6 0.0169(19) 0.019(2) 0.018(2) -0.0016(16) 0.0010(15) -0.0010(16)
C7 0.0177(19) 0.022(2) 0.017(2) -0.0025(16) 0.0052(15) 0.0028(16)
C8 0.026(2) 0.020(2) 0.022(2) -0.0005(17) -0.0017(17) -0.0004(17)
C9 0.020(2) 0.020(2) 0.021(2) 0.0000(16) 0.0015(16) -0.0017(17)
C10 0.018(2) 0.024(2) 0.0153(19) -0.0047(16) 0.0010(15) 0.0040(16)
C11 0.022(2) 0.027(2) 0.0158(19) -0.0046(18) 0.0000(15) 0.0047(18)
C12 0.0149(19) 0.025(2) 0.021(2) -0.0007(16) 0.0008(15) 0.0002(17)
C13 0.023(2) 0.028(2) 0.016(2) -0.0079(17) -0.0021(16) 0.0028(17)
C14 0.024(2) 0.030(2) 0.016(2) -0.0001(18) -0.0034(16) 0.0088(17)
C15 0.023(2) 0.021(2) 0.022(2) -0.0001(17) -0.0027(16) 0.0025(17)
C16 0.032(2) 0.033(2) 0.021(2) 0.003(2) -0.0048(18) -0.003(2)
O1 0.0347(17) 0.0194(16) 0.0246(16) 0.0023(13) -0.0051(13) -0.0013(13)
O2 0.0392(17) 0.0239(15) 0.0198(15) 0.0040(14) -0.0073(12) -0.0038(13)
O3 0.0391(18) 0.0324(17) 0.0182(16) -0.0005(14) -0.0072(13) 0.0015(13)
Br1 0.0227(2) 0.0354(3) 0.0172(2) -0.0005(2) -0.00468(14) 0.0035(2)

loop_
_atom_type_symbol
_atom_type_description
_atom_type_scat_dispersion_real
_atom_type_scat_dispersion_imag
_atom_type_scat_source
C C 0.0033 0.0016 'International Tables Vol C Tables 4.2.6.8 and 6.1.1.4'
H H 0.0000 0.0000 'International Tables Vol C Tables 4.2.6.8 and 6.1.1.4'
O O 0.0106 0.0060 'International Tables Vol C Tables 4.2.6.8 and 6.1.1.4'
Br Br -0.2901 2.4595 'International Tables Vol C Tables 4.2.6.8 and 6.1.1.4'

loop_
_geom_angle_atom_site_label_1
_geom_angle_atom_site_label_2
_geom_angle_atom_site_label_3
_geom_angle
C6 C1 C2 121.6(4)
C6 C1 H1 119.2
C2 C1 H1 119.2
C3 C2 C1 118.6(4)
C3 C2 H2 120.7
C1 C2 H2 120.7
C2 C3 C4 121.6(4)
C2 C3 Br1 120.1(3)
C4 C3 Br1 118.3(3)
C3 C4 C5 119.0(4)
C3 C4 H4 120.5
C5 C4 H4 120.5
C4 C5 C6 120.5(4)
C4 C5 H5 119.8
C6 C5 H5 119.8
C1 C6 C5 118.7(4)
C1 C6 C7 118.5(4)
C5 C6 C7 122.8(4)
O1 C7 C8 120.7(4)
O1 C7 C6 119.4(4)
C8 C7 C6 119.9(3)
C9 C8 C7 120.3(4)
C9 C8 H8 119.9
C7 C8 H8 119.9
C8 C9 C10 128.0(4)
C8 C9 H9 116.0
C10 C9 H9 116.0
C15 C10 C11 119.6(4)
C15 C10 C9 118.7(4)
C11 C10 C9 121.7(4)
C12 C11 C10 116.7(4)
C12 C11 H11 121.6
C10 C11 H11 121.6
C11 C12 O2 127.7(4)
C11 C12 C13 122.5(4)
O2 C12 C13 109.8(3)
C14 C13 C12 122.6(4)
C14 C13 O3 127.7(4)
C12 C13 O3 109.7(4)
C13 C14 C15 116.0(4)
C13 C14 H14 122.0
C15 C14 H14 122.0
C10 C15 C14 122.6(4)
C10 C15 H15 118.7
C14 C15 H15 118.7
O3 C16 O2 108.1(3)
O3 C16 H16A 110.1
O2 C16 H16A 110.1
O3 C16 H16B 110.1
O2 C16 H16B 110.1
H16A C16 H16B 108.4
C12 O2 C16 105.1(3)
C13 O3 C16 105.1(3)

loop_
_geom_bond_atom_site_label_1
_geom_bond_atom_site_label_2
_geom_bond_distance
C1 C6 1.385(5)
C1 C2 1.387(5)
C1 H1 0.9500
C2 C3 1.374(6)
C2 H2 0.9500
C3 C4 1.388(5)
C3 Br1 1.899(4)
C4 C5 1.391(5)
C4 H4 0.9500
C5 C6 1.395(5)
C5 H5 0.9500
C6 C7 1.493(5)
C7 O1 1.229(5)
C7 C8 1.482(6)
C8 C9 1.334(5)
C8 H8 0.9500
C9 C10 1.461(5)
C9 H9 0.9500
C10 C15 1.393(5)
C10 C11 1.420(6)
C11 C12 1.367(5)
C11 H11 0.9500
C12 O2 1.381(5)
C12 C13 1.385(6)
C13 C14 1.362(6)
C13 O3 1.388(5)
C14 C15 1.402(6)
C14 H14 0.9500
C15 H15 0.9500
C16 O3 1.429(5)
C16 O2 1.435(5)
C16 H16A 0.9900
C16 H16B 0.9900

loop_
_geom_hbond_atom_site_label_D
_geom_hbond_atom_site_label_H
_geom_hbond_atom_site_label_A
_geom_hbond_site_symmetry_A
_geom_hbond_distance_DH
_geom_hbond_distance_HA
_geom_hbond_distance_DA
_geom_hbond_angle_DHA
C2 H2 O2 2_545 0.95 2.54 3.384(5) 148
C5 H5 O1 2_655 0.95 2.61 3.336(5) 134

loop_
_geom_torsion_atom_site_label_1
_geom_torsion_atom_site_label_2
_geom_torsion_atom_site_label_3
_geom_torsion_atom_site_label_4
_geom_torsion
_geom_torsion_publ_flag
C6 C1 C2 C3 -1.3(6) ?
C1 C2 C3 C4 -0.3(6) ?
C1 C2 C3 Br1 177.7(3) ?
C2 C3 C4 C5 1.1(6) ?
Br1 C3 C4 C5 -176.9(3) ?
C3 C4 C5 C6 -0.4(6) ?
C2 C1 C6 C5 2.0(6) ?
C2 C1 C6 C7 -176.6(4) ?
C4 C5 C6 C1 -1.1(6) ?
C4 C5 C6 C7 177.4(4) ?
C1 C6 C7 O1 3.1(5) ?
C5 C6 C7 O1 -175.4(4) ?
C1 C6 C7 C8 -176.7(3) ?
C5 C6 C7 C8 4.8(6) n
O1 C7 C8 C9 1.1(6) ?
C6 C7 C8 C9 -179.2(4) ?
C7 C8 C9 C10 -178.1(4) ?
C8 C9 C10 C15 179.4(4) ?
C8 C9 C10 C11 -0.1(6) n
C15 C10 C11 C12 0.0(5) ?
C9 C10 C11 C12 179.5(4) ?
C10 C11 C12 O2 -176.8(4) ?
C10 C11 C12 C13 0.6(6) ?
C11 C12 C13 C14 -1.3(6) ?
O2 C12 C13 C14 176.5(4) ?
C11 C12 C13 O3 -179.1(4) ?
O2 C12 C13 O3 -1.2(5) ?
C12 C13 C14 C15 1.4(6) ?
O3 C13 C14 C15 178.7(4) ?
C11 C10 C15 C14 0.1(6) ?
C9 C10 C15 C14 -179.4(4) ?
C13 C14 C15 C10 -0.8(6) ?
C11 C12 O2 C16 -172.2(4) ?
C13 C12 O2 C16 10.1(4) ?
O3 C16 O2 C12 -15.1(4) ?
C14 C13 O3 C16 174.2(4) ?
C12 C13 O3 C16 -8.2(4) ?
O2 C16 O3 C13 14.4(4) ?

loop_
_cod_related_entry_id
_cod_related_entry_database
_cod_related_entry_code
1 ChemSpider 30655097
